data_2242174
loop_
_publ_author_name
'Wu, Qi'
'He, Mingrui'
'Li, Jianfeng'

_publ_section_title
;
 Crystal structure of
 (5-{3-[(1,4,7,10,13-pentaoxa-16-azacyclooctadecan-16-yl)carbonylamino]phenyl}-10,15,20-triphenylporphyrinato)cobalt(II)
;
_journal_coeditor_code QM2115
_journal_issue 7
_journal_name_full 'Acta Crystallographica Section E'
_journal_page_first 963
_journal_page_last 966
_journal_paper_doi 10.1107/S2056989017007745
_journal_volume 73
_journal_year 2017
_chemical_formula_iupac '[Co (C57 H52 N6 O6)]'
_chemical_formula_moiety 'C57 H52 Co N6 O6'
_chemical_formula_sum 'C57 H52 Co N6 O6'
_chemical_formula_weight 975.97
_chemical_name_common '[Co(T(N-18C6)PP)]'
_chemical_name_systematic
;(5-{3-[(1,4,7,10,13-Pentaoxa-16-azacyclooctadecan-16-yl)carbonylamino]phenyl}-
10,15,20-triphenylporphyrinato)cobalt(II)
;
_space_group_crystal_system monoclinic
_space_group_IT_number 14
_space_group_name_Hall '-P 2yn'
_space_group_name_H-M_alt 'P 1 21/n 1'
_symmetry_space_group_name_Hall '-P 2yn'
_symmetry_space_group_name_H-M 'P 1 21/n 1'
_atom_sites_solution_hydrogens mixed
_atom_sites_solution_primary direct
_atom_sites_solution_secondary difmap
_audit_creation_method SHELXL-2014/6
_cell_angle_alpha 90
_cell_angle_beta 93.3307(12)
_cell_angle_gamma 90
_cell_formula_units_Z 4
_cell_length_a 17.2445(6)
_cell_length_b 14.1398(5)
_cell_length_c 19.6452(7)
_cell_measurement_reflns_used 9294
_cell_measurement_temperature 100(2)
_cell_measurement_theta_max 27.1547
_cell_measurement_theta_min 2.7393
_cell_volume 4782.1(3)
_computing_cell_refinement
;
APEX2 and SAINT (Bruker, 2013)
;
_computing_data_collection
;
APEX2 (Bruker, 2013)
;
_computing_data_reduction
;
SAINT and XPREP (Bruker, 2013)
;
_computing_molecular_graphics
;
XP (Sheldrick, 2008)
;
_computing_publication_material
;
<i>SHELXCIF2014</i> (Sheldrick, 2015b) and enCIFer (Allen <i>et al.</i>,
2004)
;
_computing_structure_refinement
;
SHELXL2014 (Sheldrick, 2015b)
;
_computing_structure_solution
;
SHELXT (Sheldrick, 2015a)
;
_diffrn_ambient_temperature 100(2)
_diffrn_measured_fraction_theta_full 0.998
_diffrn_measured_fraction_theta_max 0.996
_diffrn_measurement_device_type 'Bruker D8 QUEST System'
_diffrn_measurement_method '\f and \w scans'
_diffrn_radiation_type MoK\a
_diffrn_radiation_wavelength 0.71073
_diffrn_reflns_av_R_equivalents 0.0624
_diffrn_reflns_limit_h_max 22
_diffrn_reflns_limit_h_min -22
_diffrn_reflns_limit_k_max 18
_diffrn_reflns_limit_k_min -18
_diffrn_reflns_limit_l_max 25
_diffrn_reflns_limit_l_min -25
_diffrn_reflns_number 70434
_diffrn_reflns_theta_full 25.242
_diffrn_reflns_theta_max 27.174
_diffrn_reflns_theta_min 2.739
_diffrn_standards_decay_% 0
_diffrn_standards_interval_count 20
_diffrn_standards_number 0
_exptl_absorpt_coefficient_mu 0.419
_exptl_absorpt_correction_T_max 0.975
_exptl_absorpt_correction_T_min 0.904
_exptl_absorpt_correction_type multi-scan
_exptl_absorpt_process_details
;
(SADABS; Sheldrick, 2008)
;
_exptl_crystal_colour black
_exptl_crystal_density_diffrn 1.356
_exptl_crystal_density_method 'not measured'
_exptl_crystal_description block
_exptl_crystal_F_000 2044
_exptl_crystal_size_max 0.370
_exptl_crystal_size_mid 0.200
_exptl_crystal_size_min 0.060
_refine_diff_density_max 0.685
_refine_diff_density_min -0.425
_refine_ls_extinction_method none
_refine_ls_goodness_of_fit_ref 1.056
_refine_ls_hydrogen_treatment mixed
_refine_ls_matrix_type full
_refine_ls_number_parameters 667
_refine_ls_number_reflns 10590
_refine_ls_number_restraints 0
_refine_ls_restrained_S_all 1.056
_refine_ls_R_factor_all 0.0565
_refine_ls_R_factor_gt 0.0429
_refine_ls_shift/su_max 0.001
_refine_ls_shift/su_mean 0.000
_refine_ls_structure_factor_coef Fsqd
_refine_ls_weighting_details 'w=1/[\s^2^(Fo^2^)+(0.0377P)^2^+5.0698P] where P=(Fo^2^+2Fc^2^)/3'
_refine_ls_weighting_scheme calc
_refine_ls_wR_factor_gt 0.0988
_refine_ls_wR_factor_ref 0.1057
_reflns_number_gt 8774
_reflns_number_total 10590
_reflns_threshold_expression 'I > 2\s(I)'
_cod_data_source_file qm2115sup1.cif
_cod_data_source_block I
_cod_database_code 2242174
_shelx_space_group_comment
;
The symmetry employed for this shelxl refinement is uniquely defined
by the following loop, which should always be used as a source of
symmetry information in preference to the above space-group names.
They are only intended as comments.
;
_shelx_estimated_absorpt_t_min 0.860
_shelx_estimated_absorpt_t_max 0.975
_shelxl_version_number 2014/6

loop_
_space_group_symop_operation_xyz
'x, y, z'
'-x+1/2, y+1/2, -z+1/2'
'-x, -y, -z'
'x-1/2, -y-1/2, z-1/2'

loop_
_atom_site_type_symbol
_atom_site_label
_atom_site_fract_x
_atom_site_fract_y
_atom_site_fract_z
_atom_site_U_iso_or_equiv
_atom_site_adp_type
_atom_site_calc_flag
_atom_site_occupancy
Co Co1 0.77071(2) 0.20877(2) 0.81653(2) 0.01301(7) Uani d 1
N N1 0.82538(9) 0.21197(11) 0.90768(8) 0.0141(3) Uani d 1
N N2 0.67472(9) 0.16966(11) 0.85777(8) 0.0145(3) Uani d 1
N N3 0.71366(9) 0.21920(11) 0.72734(8) 0.0141(3) Uani d 1
N N4 0.86690(9) 0.24988(11) 0.77621(8) 0.0152(3) Uani d 1
C C101 0.89945(11) 0.24414(14) 0.92504(9) 0.0166(4) Uani d 1
C C102 0.79657(11) 0.18437(14) 0.96887(9) 0.0159(4) Uani d 1
C C103 0.66772(11) 0.13693(13) 0.92345(9) 0.0151(4) Uani d 1
C C104 0.60177(11) 0.15961(13) 0.82619(9) 0.0155(4) Uani d 1
C C105 0.63444(11) 0.21165(13) 0.71265(9) 0.0154(4) Uani d 1
C C106 0.74468(11) 0.23415(13) 0.66505(9) 0.0149(4) Uani d 1
C C107 0.87938(11) 0.25847(14) 0.70782(9) 0.0161(4) Uani d 1
C C108 0.93724(11) 0.27208(14) 0.80922(10) 0.0165(4) Uani d 1
C C201 0.91561(12) 0.23959(16) 0.99755(10) 0.0217(4) Uani d 1
H H(BA 0.9622 0.2589 1.0218 0.026 Uiso calc 1
C C202 0.85233(12) 0.20276(15) 1.02461(10) 0.0214(4) Uani d 1
H H(BB 0.8457 0.1911 1.0716 0.026 Uiso calc 1
C C203 0.59031(11) 0.10269(14) 0.93144(10) 0.0189(4) Uani d 1
H H(BC 0.5713 0.0753 0.9714 0.023 Uiso calc 1
C C204 0.54965(11) 0.11668(14) 0.87155(10) 0.0180(4) Uani d 1
H H(BD 0.4967 0.1011 0.8613 0.022 Uiso calc 1
C C205 0.61636(11) 0.22583(14) 0.64096(9) 0.0183(4) Uani d 1
H H(BE 0.5660 0.2266 0.6186 0.022 Uiso calc 1
C C206 0.68428(11) 0.23789(14) 0.61139(9) 0.0176(4) Uani d 1
H H(BF 0.6910 0.2471 0.5642 0.021 Uiso calc 1
C C207 0.95868(11) 0.28399(15) 0.69821(10) 0.0218(4) Uani d 1
H H(BG 0.9818 0.2918 0.6558 0.026 Uiso calc 1
C C208 0.99406(12) 0.29471(16) 0.76082(10) 0.0221(4) Uani d 1
H H(BH 1.0463 0.3135 0.7710 0.027 Uiso calc 1
C C301 0.95317(11) 0.27274(14) 0.87929(9) 0.0166(4) Uani d 1
C C302 0.72418(11) 0.14436(13) 0.97660(9) 0.0154(4) Uani d 1
C C303 0.58063(11) 0.18478(13) 0.75899(9) 0.0156(4) Uani d 1
C C304 0.82307(11) 0.24882(13) 0.65463(9) 0.0158(4) Uani d 1
C C1 1.03134(11) 0.30727(15) 0.90615(9) 0.0190(4) Uani d 1
C C2 1.03696(12) 0.39518(16) 0.93759(10) 0.0241(4) Uani d 1
H H2A 0.9909 0.4297 0.9449 0.029 Uiso calc 1
C C3 1.10865(13) 0.43372(16) 0.95862(11) 0.0265(5) Uani d 1
H H3A 1.1116 0.4936 0.9806 0.032 Uiso calc 1
C C4 1.17555(12) 0.38379(16) 0.94717(11) 0.0255(5) Uani d 1
H H4A 1.2248 0.4107 0.9597 0.031 Uiso calc 1
C C5 1.17140(12) 0.29514(16) 0.91776(10) 0.0228(4) Uani d 1
H H5A 1.2177 0.2609 0.9112 0.027 Uiso calc 1
C C6 1.09946(11) 0.25552(15) 0.89764(10) 0.0193(4) Uani d 1
C C7 0.70432(11) 0.11388(15) 1.04666(9) 0.0182(4) Uani d 1
C C8 0.67899(13) 0.18032(17) 1.09286(11) 0.0291(5) Uani d 1
H H8A 0.6739 0.2448 1.0797 0.035 Uiso calc 1
C C9 0.66109(14) 0.15283(19) 1.15802(11) 0.0335(5) Uani d 1
H H9A 0.6451 0.1988 1.1896 0.040 Uiso calc 1
C C10 0.66645(13) 0.05914(19) 1.17709(11) 0.0313(5) Uani d 1
H H10A 0.6531 0.0405 1.2213 0.038 Uiso calc 1
C C11 0.69126(13) -0.00749(18) 1.13190(11) 0.0299(5) Uani d 1
H H11A 0.6950 -0.0721 1.1450 0.036 Uiso calc 1
C C12 0.71088(12) 0.02048(16) 1.06662(10) 0.0236(4) Uani d 1
H H12A 0.7289 -0.0253 1.0358 0.028 Uiso calc 1
C C13 0.49628(11) 0.17977(14) 0.73654(9) 0.0173(4) Uani d 1
C C14 0.44431(12) 0.24220(15) 0.76426(10) 0.0213(4) Uani d 1
H H14A 0.4630 0.2885 0.7962 0.026 Uiso calc 1
C C15 0.36532(12) 0.23753(16) 0.74581(11) 0.0253(5) Uani d 1
H H15A 0.3302 0.2794 0.7660 0.030 Uiso calc 1
C C16 0.33789(13) 0.17188(18) 0.69811(11) 0.0290(5) Uani d 1
H H16A 0.2842 0.1699 0.6843 0.035 Uiso calc 1
C C17 0.38857(13) 0.10962(19) 0.67089(12) 0.0337(5) Uani d 1
H H17A 0.3696 0.0639 0.6386 0.040 Uiso calc 1
C C18 0.46763(12) 0.11270(17) 0.69006(11) 0.0271(5) Uani d 1
H H18A 0.5021 0.0687 0.6712 0.033 Uiso calc 1
C C19 0.84853(11) 0.25600(14) 0.58351(9) 0.0162(4) Uani d 1
C C20 0.87286(12) 0.34129(15) 0.55670(10) 0.0233(4) Uani d 1
H H20A 0.8704 0.3977 0.5828 0.028 Uiso calc 1
C C21 0.90072(13) 0.34417(17) 0.49178(11) 0.0277(5) Uani d 1
H H21A 0.9180 0.4024 0.4739 0.033 Uiso calc 1
C C22 0.90336(13) 0.26276(17) 0.45314(11) 0.0281(5) Uani d 1
H H22A 0.9221 0.2652 0.4086 0.034 Uiso calc 1
C C23 0.87903(12) 0.17848(17) 0.47881(11) 0.0273(5) Uani d 1
H H23A 0.8808 0.1226 0.4521 0.033 Uiso calc 1
C C24 0.85176(12) 0.17490(15) 0.54403(10) 0.0212(4) Uani d 1
H H24A 0.8351 0.1162 0.5617 0.025 Uiso calc 1
N N5 1.09580(10) 0.16211(13) 0.87059(9) 0.0219(4) Uani d 1
H H5B 1.0535(17) 0.124(2) 0.8796(14) 0.043(8) Uiso d 1
C C25 1.13590(11) 0.13717(15) 0.81420(10) 0.0209(4) Uani d 1
O O1 1.17389(8) 0.19470(11) 0.78285(8) 0.0257(3) Uani d 1
N N6 1.12918(10) 0.04417(13) 0.79513(9) 0.0226(4) Uani d 1
O O2 0.98449(8) 0.01154(11) 0.87015(8) 0.0262(3) Uani d 1
O O3 0.79383(8) 0.05063(10) 0.78948(8) 0.0253(3) Uani d 1
O O4 0.76136(9) -0.07052(11) 0.66442(8) 0.0298(4) Uani d 1
O O5 0.87241(9) -0.04949(11) 0.55450(8) 0.0309(4) Uani d 1
O O6 1.04706(9) -0.02582(11) 0.66271(8) 0.0288(3) Uani d 1
C C26 1.11134(12) -0.03147(15) 0.84266(11) 0.0248(4) Uani d 1
H H26A 1.1258 -0.0100 0.8897 0.030 Uiso calc 1
H H26B 1.1438 -0.0872 0.8333 0.030 Uiso calc 1
C C27 1.02716(12) -0.06149(15) 0.83898(12) 0.0261(5) Uani d 1
H H27A 1.0080 -0.0701 0.7909 0.031 Uiso calc 1
H H27B 1.0212 -0.1220 0.8634 0.031 Uiso calc 1
C C28 0.90267(12) -0.00076(16) 0.86277(11) 0.0251(5) Uani d 1
H H28A 0.8774 0.0433 0.8937 0.030 Uiso calc 1
H H28B 0.8894 -0.0661 0.8760 0.030 Uiso calc 1
C C29 0.87176(12) 0.01736(16) 0.78963(11) 0.0265(5) Uani d 1
H H29A 0.9046 0.0650 0.7682 0.032 Uiso calc 1
H H29B 0.8736 -0.0419 0.7629 0.032 Uiso calc 1
C C30 0.73435(13) -0.02000(16) 0.77704(13) 0.0302(5) Uani d 1
H H30A 0.7553(14) -0.0834(19) 0.7934(12) 0.031(7) Uiso d 1
H H30B 0.6907(16) -0.0014(19) 0.8086(14) 0.040(7) Uiso d 1
C C31 0.70500(14) -0.02511(17) 0.70410(14) 0.0331(5) Uani d 1
H H31A 0.6524(17) -0.067(2) 0.7009(14) 0.049(8) Uiso d 1
H H31B 0.6940(17) 0.043(2) 0.6862(14) 0.046(8) Uiso d 1
C C32 0.74101(14) -0.06236(17) 0.59341(13) 0.0305(5) Uani d 1
H H32A 0.6896(15) -0.0967(19) 0.5824(13) 0.034(7) Uiso d 1
H H32B 0.7317(14) 0.0051(19) 0.5820(13) 0.031(7) Uiso d 1
C C33 0.80347(15) -0.10470(17) 0.55274(12) 0.0315(5) Uani d 1
H H33A 0.8161(14) -0.1692(19) 0.5687(12) 0.030(6) Uiso d 1
H H33B 0.7829(16) -0.105(2) 0.5014(14) 0.044(8) Uiso d 1
C C34 0.93009(14) -0.07851(16) 0.60548(12) 0.0294(5) Uani d 1
H H34A 0.9554 -0.1377 0.5915 0.035 Uiso calc 1
H H34B 0.9062 -0.0896 0.6494 0.035 Uiso calc 1
C C35 0.98875(14) 0.00081(17) 0.61245(12) 0.0316(5) Uani d 1
H H35A 1.0121 0.0120 0.5683 0.038 Uiso calc 1
H H35B 0.9631 0.0599 0.6262 0.038 Uiso calc 1
C C36 1.10801(13) 0.04208(16) 0.66854(11) 0.0287(5) Uani d 1
H H36A 1.0860 0.1062 0.6736 0.034 Uiso calc 1
H H36B 1.1377 0.0412 0.6269 0.034 Uiso calc 1
C C37 1.16125(13) 0.01862(16) 0.73010(11) 0.0262(5) Uani d 1
H H37A 1.1722 -0.0501 0.7301 0.031 Uiso calc 1
H H37B 1.2112 0.0522 0.7262 0.031 Uiso calc 1

loop_
_atom_site_aniso_label
_atom_site_aniso_U_11
_atom_site_aniso_U_22
_atom_site_aniso_U_33
_atom_site_aniso_U_12
_atom_site_aniso_U_13
_atom_site_aniso_U_23
Co1 0.01207(12) 0.01794(13) 0.00923(12) -0.00057(10) 0.00228(9) 0.00073(10)
N1 0.0128(7) 0.0173(8) 0.0125(7) 0.0002(6) 0.0035(6) 0.0008(6)
N2 0.0147(8) 0.0176(8) 0.0116(7) 0.0007(6) 0.0030(6) 0.0007(6)
N3 0.0147(7) 0.0165(8) 0.0114(7) -0.0013(6) 0.0034(6) -0.0003(6)
N4 0.0156(8) 0.0185(8) 0.0115(7) -0.0008(6) 0.0018(6) 0.0011(6)
C101 0.0145(9) 0.0210(10) 0.0142(9) 0.0012(7) 0.0006(7) 0.0012(7)
C102 0.0158(9) 0.0190(9) 0.0133(8) 0.0031(7) 0.0026(7) 0.0012(7)
C103 0.0156(9) 0.0174(9) 0.0129(8) 0.0006(7) 0.0049(7) 0.0008(7)
C104 0.0135(9) 0.0184(9) 0.0149(9) -0.0005(7) 0.0030(7) -0.0014(7)
C105 0.0158(9) 0.0170(9) 0.0132(8) -0.0003(7) 0.0010(7) -0.0012(7)
C106 0.0194(9) 0.0149(9) 0.0104(8) -0.0010(7) 0.0021(7) 0.0001(7)
C107 0.0156(9) 0.0191(9) 0.0139(9) -0.0012(7) 0.0044(7) 0.0011(7)
C108 0.0136(9) 0.0206(10) 0.0156(9) -0.0018(7) 0.0027(7) 0.0019(7)
C201 0.0181(10) 0.0327(12) 0.0138(9) -0.0012(8) -0.0026(7) 0.0020(8)
C202 0.0200(10) 0.0322(11) 0.0120(9) 0.0005(8) 0.0002(7) 0.0033(8)
C203 0.0174(9) 0.0234(10) 0.0162(9) -0.0008(8) 0.0051(7) 0.0042(8)
C204 0.0149(9) 0.0223(10) 0.0172(9) -0.0011(8) 0.0037(7) 0.0022(8)
C205 0.0184(9) 0.0226(10) 0.0137(9) -0.0001(8) -0.0002(7) -0.0003(7)
C206 0.0214(10) 0.0208(10) 0.0107(8) -0.0016(8) 0.0012(7) -0.0002(7)
C207 0.0187(10) 0.0310(11) 0.0161(9) -0.0029(8) 0.0047(7) 0.0039(8)
C208 0.0151(9) 0.0332(12) 0.0184(9) -0.0045(8) 0.0036(7) 0.0053(9)
C301 0.0138(9) 0.0205(10) 0.0156(9) -0.0005(7) 0.0003(7) 0.0008(7)
C302 0.0169(9) 0.0173(9) 0.0123(8) 0.0022(7) 0.0033(7) 0.0012(7)
C303 0.0140(9) 0.0175(9) 0.0155(9) 0.0002(7) 0.0015(7) -0.0012(7)
C304 0.0197(9) 0.0164(9) 0.0115(8) -0.0012(7) 0.0044(7) 0.0007(7)
C1 0.0169(9) 0.0278(11) 0.0124(9) -0.0030(8) 0.0007(7) 0.0041(8)
C2 0.0183(10) 0.0320(12) 0.0218(10) 0.0000(9) 0.0009(8) 0.0007(9)
C3 0.0264(11) 0.0292(12) 0.0237(10) -0.0060(9) -0.0008(9) -0.0020(9)
C4 0.0197(10) 0.0343(12) 0.0220(10) -0.0077(9) -0.0028(8) 0.0054(9)
C5 0.0156(9) 0.0323(12) 0.0203(10) -0.0024(8) -0.0010(8) 0.0050(9)
C6 0.0176(9) 0.0257(10) 0.0147(9) -0.0024(8) 0.0010(7) 0.0048(8)
C7 0.0118(9) 0.0304(11) 0.0125(9) -0.0024(8) 0.0011(7) 0.0023(8)
C8 0.0333(12) 0.0331(12) 0.0220(11) -0.0002(10) 0.0106(9) -0.0002(9)
C9 0.0306(12) 0.0528(16) 0.0184(10) -0.0029(11) 0.0118(9) -0.0069(10)
C10 0.0229(11) 0.0560(16) 0.0153(10) -0.0056(10) 0.0026(8) 0.0089(10)
C11 0.0258(11) 0.0387(13) 0.0248(11) -0.0037(10) -0.0012(9) 0.0135(10)
C12 0.0229(10) 0.0292(11) 0.0189(10) -0.0016(9) 0.0023(8) 0.0026(8)
C13 0.0150(9) 0.0239(10) 0.0132(9) -0.0031(7) 0.0020(7) 0.0022(7)
C14 0.0221(10) 0.0226(10) 0.0194(10) 0.0002(8) 0.0040(8) 0.0024(8)
C15 0.0203(10) 0.0272(11) 0.0291(11) 0.0034(8) 0.0072(8) 0.0082(9)
C16 0.0175(10) 0.0417(13) 0.0277(11) -0.0043(9) -0.0008(8) 0.0105(10)
C17 0.0258(12) 0.0440(14) 0.0309(12) -0.0098(10) -0.0028(9) -0.0102(11)
C18 0.0212(10) 0.0326(12) 0.0277(11) -0.0008(9) 0.0026(8) -0.0092(9)
C19 0.0137(9) 0.0223(10) 0.0126(9) -0.0004(7) 0.0021(7) 0.0018(7)
C20 0.0272(11) 0.0238(11) 0.0197(10) 0.0022(9) 0.0074(8) 0.0020(8)
C21 0.0299(12) 0.0307(12) 0.0232(11) 0.0008(9) 0.0083(9) 0.0099(9)
C22 0.0259(11) 0.0437(14) 0.0155(10) -0.0003(10) 0.0081(8) -0.0020(9)
C23 0.0238(11) 0.0371(13) 0.0215(10) -0.0016(9) 0.0058(8) -0.0104(9)
C24 0.0190(10) 0.0245(10) 0.0202(10) -0.0012(8) 0.0029(8) -0.0012(8)
N5 0.0174(8) 0.0244(9) 0.0243(9) -0.0029(7) 0.0032(7) 0.0026(7)
C25 0.0150(9) 0.0265(11) 0.0210(10) 0.0012(8) -0.0010(8) 0.0034(8)
O1 0.0225(7) 0.0285(8) 0.0264(8) -0.0028(6) 0.0044(6) 0.0041(6)
N6 0.0197(9) 0.0234(9) 0.0250(9) 0.0014(7) 0.0033(7) 0.0032(7)
O2 0.0188(7) 0.0254(8) 0.0347(8) -0.0006(6) 0.0040(6) -0.0012(7)
O3 0.0188(7) 0.0204(7) 0.0371(9) 0.0019(6) 0.0033(6) -0.0022(6)
O4 0.0266(8) 0.0276(8) 0.0346(9) 0.0043(7) -0.0046(7) -0.0007(7)
O5 0.0346(9) 0.0254(8) 0.0317(8) -0.0043(7) -0.0073(7) 0.0071(7)
O6 0.0299(8) 0.0273(8) 0.0284(8) -0.0018(7) -0.0050(7) 0.0039(7)
C26 0.0216(10) 0.0230(11) 0.0297(11) 0.0023(8) 0.0012(8) 0.0047(9)
C27 0.0231(11) 0.0208(10) 0.0346(12) 0.0016(8) 0.0036(9) 0.0025(9)
C28 0.0200(10) 0.0237(11) 0.0320(12) -0.0002(8) 0.0058(9) 0.0027(9)
C29 0.0221(10) 0.0264(11) 0.0316(12) 0.0065(9) 0.0058(9) 0.0029(9)
C30 0.0249(11) 0.0192(11) 0.0472(14) -0.0015(9) 0.0089(10) -0.0010(10)
C31 0.0228(11) 0.0211(11) 0.0551(16) -0.0006(9) -0.0008(10) -0.0061(11)
C32 0.0300(12) 0.0213(11) 0.0386(13) -0.0044(9) -0.0127(10) 0.0060(10)
C33 0.0398(13) 0.0223(12) 0.0311(12) -0.0064(10) -0.0083(10) 0.0032(9)
C34 0.0335(12) 0.0252(11) 0.0289(12) 0.0022(9) -0.0028(9) 0.0038(9)
C35 0.0369(13) 0.0270(12) 0.0297(12) 0.0003(10) -0.0074(10) 0.0049(9)
C36 0.0318(12) 0.0264(11) 0.0278(11) -0.0038(9) 0.0024(9) 0.0026(9)
C37 0.0236(11) 0.0283(11) 0.0269(11) 0.0020(9) 0.0038(9) -0.0001(9)

loop_
_atom_type_symbol
_atom_type_description
_atom_type_scat_dispersion_real
_atom_type_scat_dispersion_imag
_atom_type_scat_source
C C 0.0033 0.0016 'International Tables Vol C Tables 4.2.6.8 and 6.1.1.4'
H H 0.0000 0.0000 'International Tables Vol C Tables 4.2.6.8 and 6.1.1.4'
N N 0.0061 0.0033 'International Tables Vol C Tables 4.2.6.8 and 6.1.1.4'
O O 0.0106 0.0060 'International Tables Vol C Tables 4.2.6.8 and 6.1.1.4'
Co Co 0.3494 0.9721 'International Tables Vol C Tables 4.2.6.8 and 6.1.1.4'

loop_
_geom_angle_atom_site_label_1
_geom_angle_atom_site_label_2
_geom_angle_atom_site_label_3
_geom_angle
N2 Co1 N3 89.92(6)
N2 Co1 N4 179.03(7)
N3 Co1 N4 90.51(6)
N2 Co1 N1 90.11(6)
N3 Co1 N1 174.16(7)
N4 Co1 N1 89.37(6)
N2 Co1 O3 89.05(6)
N3 Co1 O3 87.26(6)
N4 Co1 O3 91.84(6)
N1 Co1 O3 98.58(6)
C101 N1 C102 104.61(15)
C101 N1 Co1 128.17(12)
C102 N1 Co1 127.21(13)
C104 N2 C103 105.00(15)
C104 N2 Co1 127.80(12)
C103 N2 Co1 126.91(12)
C106 N3 C105 104.82(15)
C106 N3 Co1 127.06(13)
C105 N3 Co1 128.11(12)
C108 N4 C107 104.81(15)
C108 N4 Co1 128.14(12)
C107 N4 Co1 126.99(13)
N1 C101 C301 125.38(17)
N1 C101 C201 110.72(16)
C301 C101 C201 123.83(18)
N1 C102 C302 125.54(17)
N1 C102 C202 110.65(16)
C302 C102 C202 123.81(17)
N2 C103 C302 125.49(17)
N2 C103 C203 110.29(16)
C302 C103 C203 123.92(17)
N2 C104 C303 125.56(17)
N2 C104 C204 110.62(16)
C303 C104 C204 123.79(17)
N3 C105 C303 124.96(17)
N3 C105 C205 110.39(16)
C303 C105 C205 124.36(17)
N3 C106 C304 125.58(17)
N3 C106 C206 110.73(16)
C304 C106 C206 123.61(17)
N4 C107 C304 125.58(17)
N4 C107 C207 110.71(16)
C304 C107 C207 123.64(17)
N4 C108 C301 125.89(17)
N4 C108 C208 110.73(16)
C301 C108 C208 123.38(18)
C202 C201 C101 107.08(17)
C202 C201 H(BA 126.5
C101 C201 H(BA 126.5
C201 C202 C102 106.90(17)
C201 C202 H(BB 126.6
C102 C202 H(BB 126.6
C204 C203 C103 107.12(17)
C204 C203 H(BC 126.4
C103 C203 H(BC 126.4
C203 C204 C104 106.91(17)
C203 C204 H(BD 126.5
C104 C204 H(BD 126.5
C206 C205 C105 107.17(17)
C206 C205 H(BE 126.4
C105 C205 H(BE 126.4
C205 C206 C106 106.83(16)
C205 C206 H(BF 126.6
C106 C206 H(BF 126.6
C208 C207 C107 106.97(17)
C208 C207 H(BG 126.5
C107 C207 H(BG 126.5
C207 C208 C108 106.73(17)
C207 C208 H(BH 126.6
C108 C208 H(BH 126.6
C101 C301 C108 122.64(18)
C101 C301 C1 119.14(17)
C108 C301 C1 118.22(16)
C102 C302 C103 122.98(17)
C102 C302 C7 118.19(17)
C103 C302 C7 118.70(16)
C105 C303 C104 122.80(17)
C105 C303 C13 119.61(16)
C104 C303 C13 117.57(16)
C107 C304 C106 123.00(17)
C107 C304 C19 117.78(16)
C106 C304 C19 119.21(17)
C2 C1 C6 118.86(18)
C2 C1 C301 119.05(18)
C6 C1 C301 122.02(18)
C1 C2 C3 121.3(2)
C1 C2 H2A 119.3
C3 C2 H2A 119.3
C4 C3 C2 119.2(2)
C4 C3 H3A 120.4
C2 C3 H3A 120.4
C5 C4 C3 120.6(2)
C5 C4 H4A 119.7
C3 C4 H4A 119.7
C4 C5 C6 120.4(2)
C4 C5 H5A 119.8
C6 C5 H5A 119.8
C5 C6 C1 119.56(19)
C5 C6 N5 119.80(18)
C1 C6 N5 120.61(18)
C12 C7 C8 118.91(18)
C12 C7 C302 121.05(18)
C8 C7 C302 120.03(19)
C9 C8 C7 120.4(2)
C9 C8 H8A 119.8
C7 C8 H8A 119.8
C10 C9 C8 120.3(2)
C10 C9 H9A 119.9
C8 C9 H9A 119.9
C9 C10 C11 120.0(2)
C9 C10 H10A 120.0
C11 C10 H10A 120.0
C10 C11 C12 119.8(2)
C10 C11 H11A 120.1
C12 C11 H11A 120.1
C7 C12 C11 120.6(2)
C7 C12 H12A 119.7
C11 C12 H12A 119.7
C18 C13 C14 118.59(19)
C18 C13 C303 121.95(18)
C14 C13 C303 119.44(18)
C15 C14 C13 120.7(2)
C15 C14 H14A 119.6
C13 C14 H14A 119.6
C16 C15 C14 120.0(2)
C16 C15 H15A 120.0
C14 C15 H15A 120.0
C17 C16 C15 119.7(2)
C17 C16 H16A 120.2
C15 C16 H16A 120.2
C16 C17 C18 120.7(2)
C16 C17 H17A 119.7
C18 C17 H17A 119.7
C13 C18 C17 120.3(2)
C13 C18 H18A 119.9
C17 C18 H18A 119.9
C24 C19 C20 118.83(18)
C24 C19 C304 119.40(17)
C20 C19 C304 121.69(18)
C21 C20 C19 120.1(2)
C21 C20 H20A 120.0
C19 C20 H20A 120.0
C22 C21 C20 120.3(2)
C22 C21 H21A 119.9
C20 C21 H21A 119.9
C23 C22 C21 120.14(19)
C23 C22 H22A 119.9
C21 C22 H22A 119.9
C22 C23 C24 119.9(2)
C22 C23 H23A 120.1
C24 C23 H23A 120.1
C19 C24 C23 120.8(2)
C19 C24 H24A 119.6
C23 C24 H24A 119.6
C25 N5 C6 121.42(17)
C25 N5 H5B 116.2(17)
C6 N5 H5B 118.6(17)
O1 C25 N6 122.40(19)
O1 C25 N5 122.4(2)
N6 C25 N5 115.14(18)
C25 N6 C26 122.96(17)
C25 N6 C37 116.39(17)
C26 N6 C37 118.65(17)
C28 O2 C27 113.68(16)
C29 O3 C30 115.69(17)
C29 O3 Co1 119.28(13)
C30 O3 Co1 124.87(12)
C32 O4 C31 111.13(18)
C33 O5 C34 113.97(17)
C35 O6 C36 111.54(17)
N6 C26 C27 114.33(18)
N6 C26 H26A 108.7
C27 C26 H26A 108.7
N6 C26 H26B 108.7
C27 C26 H26B 108.7
H26A C26 H26B 107.6
O2 C27 C26 107.12(18)
O2 C27 H27A 110.3
C26 C27 H27A 110.3
O2 C27 H27B 110.3
C26 C27 H27B 110.3
H27A C27 H27B 108.5
O2 C28 C29 111.49(17)
O2 C28 H28A 109.3
C29 C28 H28A 109.3
O2 C28 H28B 109.3
C29 C28 H28B 109.3
H28A C28 H28B 108.0
O3 C29 C28 109.62(17)
O3 C29 H29A 109.7
C28 C29 H29A 109.7
O3 C29 H29B 109.7
C28 C29 H29B 109.7
H29A C29 H29B 108.2
O3 C30 C31 113.2(2)
O3 C30 H30A 108.8(14)
C31 C30 H30A 110.9(14)
O3 C30 H30B 104.9(15)
C31 C30 H30B 111.6(15)
H30A C30 H30B 107(2)
O4 C31 C30 109.93(19)
O4 C31 H31A 108.5(16)
C30 C31 H31A 108.6(15)
O4 C31 H31B 110.4(16)
C30 C31 H31B 108.9(16)
H31A C31 H31B 110(2)
O4 C32 C33 110.20(19)
O4 C32 H32A 109.3(14)
C33 C32 H32A 109.7(14)
O4 C32 H32B 109.1(15)
C33 C32 H32B 112.1(15)
H32A C32 H32B 106(2)
O5 C33 C32 113.13(19)
O5 C33 H33A 109.3(15)
C32 C33 H33A 110.6(14)
O5 C33 H33B 105.1(15)
C32 C33 H33B 107.4(15)
H33A C33 H33B 111(2)
O5 C34 C35 106.57(18)
O5 C34 H34A 110.4
C35 C34 H34A 110.4
O5 C34 H34B 110.4
C35 C34 H34B 110.4
H34A C34 H34B 108.6
O6 C35 C34 108.04(18)
O6 C35 H35A 110.1
C34 C35 H35A 110.1
O6 C35 H35B 110.1
C34 C35 H35B 110.1
H35A C35 H35B 108.4
O6 C36 C37 109.12(18)
O6 C36 H36A 109.9
C37 C36 H36A 109.9
O6 C36 H36B 109.9
C37 C36 H36B 109.9
H36A C36 H36B 108.3
N6 C37 C36 113.61(18)
N6 C37 H37A 108.8
C36 C37 H37A 108.8
N6 C37 H37B 108.8
C36 C37 H37B 108.8
H37A C37 H37B 107.7

loop_
_geom_bond_atom_site_label_1
_geom_bond_atom_site_label_2
_geom_bond_distance
Co1 N2 1.9641(15)
Co1 N3 1.9645(15)
Co1 N4 1.9671(16)
Co1 N1 1.9751(15)
Co1 O3 2.3380(15)
N1 C101 1.380(2)
N1 C102 1.383(2)
N2 C104 1.377(2)
N2 C103 1.383(2)
N3 C106 1.380(2)
N3 C105 1.384(2)
N4 C108 1.378(2)
N4 C107 1.378(2)
C101 C301 1.388(3)
C101 C201 1.437(3)
C102 C302 1.387(3)
C102 C202 1.438(3)
C103 C302 1.390(3)
C103 C203 1.437(3)
C104 C303 1.395(3)
C104 C204 1.437(3)
C105 C303 1.390(3)
C105 C205 1.439(3)
C106 C304 1.394(3)
C106 C206 1.439(3)
C107 C304 1.391(3)
C107 C207 1.437(3)
C108 C301 1.388(3)
C108 C208 1.440(3)
C201 C202 1.346(3)
C201 H(BA 0.9500
C202 H(BB 0.9500
C203 C204 1.349(3)
C203 H(BC 0.9500
C204 H(BD 0.9500
C205 C206 1.348(3)
C205 H(BE 0.9500
C206 H(BF 0.9500
C207 C208 1.349(3)
C207 H(BG 0.9500
C208 H(BH 0.9500
C301 C1 1.500(3)
C302 C7 1.501(2)
C303 C13 1.497(3)
C304 C19 1.492(2)
C1 C2 1.389(3)
C1 C6 1.402(3)
C2 C3 1.392(3)
C2 H2A 0.9500
C3 C4 1.382(3)
C3 H3A 0.9500
C4 C5 1.380(3)
C4 H4A 0.9500
C5 C6 1.397(3)
C5 H5A 0.9500
C6 N5 1.424(3)
C7 C12 1.380(3)
C7 C8 1.394(3)
C8 C9 1.390(3)
C8 H8A 0.9500
C9 C10 1.378(4)
C9 H9A 0.9500
C10 C11 1.379(4)
C10 H10A 0.9500
C11 C12 1.402(3)
C11 H11A 0.9500
C12 H12A 0.9500
C13 C18 1.387(3)
C13 C14 1.391(3)
C14 C15 1.391(3)
C14 H14A 0.9500
C15 C16 1.383(3)
C15 H15A 0.9500
C16 C17 1.371(3)
C16 H16A 0.9500
C17 C18 1.394(3)
C17 H17A 0.9500
C18 H18A 0.9500
C19 C24 1.387(3)
C19 C20 1.391(3)
C20 C21 1.389(3)
C20 H20A 0.9500
C21 C22 1.381(3)
C21 H21A 0.9500
C22 C23 1.369(3)
C22 H22A 0.9500
C23 C24 1.391(3)
C23 H23A 0.9500
C24 H24A 0.9500
N5 C25 1.385(3)
N5 H5B 0.93(3)
C25 O1 1.232(2)
C25 N6 1.370(3)
N6 C26 1.464(3)
N6 C37 1.466(3)
O2 C28 1.421(2)
O2 C27 1.427(3)
O3 C29 1.424(2)
O3 C30 1.442(3)
O4 C32 1.423(3)
O4 C31 1.433(3)
O5 C33 1.421(3)
O5 C34 1.430(3)
O6 C35 1.419(3)
O6 C36 1.423(3)
C26 C27 1.510(3)
C26 H26A 0.9900
C26 H26B 0.9900
C27 H27A 0.9900
C27 H27B 0.9900
C28 C29 1.525(3)
C28 H28A 0.9900
C28 H28B 0.9900
C29 H29A 0.9900
C29 H29B 0.9900
C30 C31 1.494(4)
C30 H30A 1.01(3)
C30 H30B 1.04(3)
C31 H31A 1.08(3)
C31 H31B 1.04(3)
C32 C33 1.502(4)
C32 H32A 1.02(3)
C32 H32B 0.99(3)
C33 H33A 0.98(3)
C33 H33B 1.05(3)
C34 C35 1.511(3)
C34 H34A 0.9900
C34 H34B 0.9900
C35 H35A 0.9900
C35 H35B 0.9900
C36 C37 1.512(3)
C36 H36A 0.9900
C36 H36B 0.9900
C37 H37A 0.9900
C37 H37B 0.9900

loop_
_geom_hbond_atom_site_label_D
_geom_hbond_atom_site_label_H
_geom_hbond_atom_site_label_A
_geom_hbond_distance_DH
_geom_hbond_distance_HA
_geom_hbond_distance_DA
_geom_hbond_angle_DHA
N5 H5B O2 0.93(3) 1.99(3) 2.866(2) 156(2)

_cod_database_fobs_code 2242174
